data_4084658
loop_
_publ_author_name
'Kameo, Hajime'
'Kawamoto, Tatsuya'
'Sakaki, Shigeyoshi'
'Bourissou, Didier'
'Nakazawa, Hiroshi'

_publ_section_title
;
 Synthesis, Geometry, and Bonding Nature of Heptacoordinate Compounds of
 Silicon and Germanium Featuring Three Phosphine Donors
;
_journal_issue 22
_journal_name_full Organometallics
_journal_page_first 6557
_journal_paper_doi 10.1021/om500906f
_journal_volume 33
_journal_year 2014
_chemical_formula_moiety 'C54 H43 P3 Si'
_chemical_formula_sum 'C54 H43 P3 Si'
_chemical_formula_weight 812.88
_space_group_IT_number 2
_symmetry_cell_setting triclinic
_symmetry_Int_Tables_number 2
_symmetry_space_group_name_Hall '-P 1'
_symmetry_space_group_name_H-M 'P -1'
_cell_angle_alpha 102.590(7)
_cell_angle_beta 89.937(5)
_cell_angle_gamma 92.574(6)
_cell_formula_units_Z 2
_cell_length_a 10.567(2)
_cell_length_b 13.264(3)
_cell_length_c 15.800(4)
_cell_measurement_reflns_used 5867
_cell_measurement_temperature 200(2)
_cell_measurement_theta_max 27.4835
_cell_measurement_theta_min 4.0673
_cell_volume 2159.0(8)
_computing_cell_refinement 'CrystalClear (Rigaku, 2001)'
_computing_data_collection 'CrystalClear (Rigaku, 2001)'
_computing_data_reduction 'CrystalClear (Rigaku, 2001)'
_computing_molecular_graphics 'Ortep-3 for Windows (Farrugia, 1997)'
_computing_publication_material SHELXL97
_computing_structure_refinement 'SHELXL-97 (Sheldrick, 1997)'
_computing_structure_solution 'SIR97 (Altomare <i>et al.</i>,  1999)'
_diffrn_ambient_temperature 200(2)
_diffrn_detector_area_resol_mean 7.32
_diffrn_measured_fraction_theta_full 0.981
_diffrn_measured_fraction_theta_max 0.981
_diffrn_measurement_details
;
scan:
    Number of images: 360
               Slice: -80.0000 - 100.0000
         Image width: 0.5000
            Exp time: 10.0000
       Rotation axis: Phi
               Omega: 0.0000
                 Chi: 0.0000
                 Phi: 0.0000
                 XTD: 35.2069
              2theta: 9.8109
scan:
    Number of images: 100
               Slice: -30.0000 - 20.0000
         Image width: 0.5000
            Exp time: 10.0000
       Rotation axis: Omega
               Omega: 0.0000
                 Chi: 90.0000
                 Phi: 0.0000
                 XTD: 35.2069
              2theta: 9.8109
scan:
    Number of images: 100
               Slice: -30.0000 - 20.0000
         Image width: 0.5000
            Exp time: 10.0000
       Rotation axis: Omega
               Omega: 0.0000
                 Chi: 90.0000
                 Phi: 90.0000
                 XTD: 35.2069
              2theta: 9.8109
scan:
    Number of images: 100
               Slice: -30.0000 - 20.0000
         Image width: 0.5000
            Exp time: 10.0000
       Rotation axis: Omega
               Omega: 0.0000
                 Chi: 90.0000
                 Phi: 180.0000
                 XTD: 35.2069
              2theta: 9.8109

;
_diffrn_measurement_device 'Mercury CCD (2x2 bin mode)'
_diffrn_measurement_device_details 'AFC7: Eulerian 3-circle'
_diffrn_measurement_device_type 'Rigaku/MSC Mercury CCD'
_diffrn_measurement_method '\w and \f'
_diffrn_radiation_detector CCD
_diffrn_radiation_monochromator 'Graphite Monochromator'
_diffrn_radiation_source 'Rotating Anode'
_diffrn_radiation_type MoK\a
_diffrn_radiation_wavelength 0.71070
_diffrn_reflns_av_R_equivalents 0.0653
_diffrn_reflns_av_sigmaI/netI 0.1052
_diffrn_reflns_limit_h_max 13
_diffrn_reflns_limit_h_min -13
_diffrn_reflns_limit_k_max 16
_diffrn_reflns_limit_k_min -17
_diffrn_reflns_limit_l_max 17
_diffrn_reflns_limit_l_min -20
_diffrn_reflns_number 21573
_diffrn_reflns_reduction_process 'Lp corrections applied'
_diffrn_reflns_theta_full 27.48
_diffrn_reflns_theta_max 27.48
_diffrn_reflns_theta_min 4.07
_diffrn_source_current 280.0000
_diffrn_source_power 16.8000
_diffrn_source_voltage 60.0000
_exptl_absorpt_coefficient_mu 0.203
_exptl_absorpt_correction_T_max 0.9980
_exptl_absorpt_correction_T_min 0.9361
_exptl_absorpt_correction_type multi-scan
_exptl_absorpt_process_details 'REQAB(Rigaku, 1998)'
_exptl_crystal_colour Colorless
_exptl_crystal_density_diffrn 1.250
_exptl_crystal_density_method 'not measured'
_exptl_crystal_description Platelet
_exptl_crystal_F_000 852
_exptl_crystal_preparation 'mounted on the CryoLoop with Palaton oil and placed in N2 stream at 200(2) K'
_exptl_crystal_size_max 0.33
_exptl_crystal_size_mid 0.24
_exptl_crystal_size_min 0.01
_refine_diff_density_max 0.354
_refine_diff_density_min -0.323
_refine_diff_density_rms 0.064
_refine_ls_extinction_method none
_refine_ls_goodness_of_fit_ref 1.175
_refine_ls_hydrogen_treatment refall
_refine_ls_matrix_type full
_refine_ls_number_parameters 695
_refine_ls_number_reflns 9725
_refine_ls_number_restraints 0
_refine_ls_restrained_S_all 1.175
_refine_ls_R_factor_all 0.1466
_refine_ls_R_factor_gt 0.0984
_refine_ls_shift/su_max 0.000
_refine_ls_shift/su_mean 0.000
_refine_ls_structure_factor_coef Fsqd
_refine_ls_weighting_details 'calc w=1/[\s^2^(Fo^2^)+(0.0354P)^2^+2.4618P] where P=(Fo^2^+2Fc^2^)/3'
_refine_ls_weighting_scheme calc
_refine_ls_wR_factor_gt 0.1498
_refine_ls_wR_factor_ref 0.1653
_reflns_number_gt 7038
_reflns_number_total 9725
_reflns_threshold_expression >2sigma(I)
_cod_data_source_file om500906f_si_003.cif
_cod_data_source_block 5b
_cod_depositor_comments
;
The following automatic conversions were performed:

'_exptl_absorpt_correction_type' value 'Multi-scan' changed to
'multi-scan' according to
/home/saulius/struct/COD-crude-data--automatic-downloads/rss-feeds/ACS/lib/dictionaries/cif_core.dic
dictionary named 'cif_core.dic' version 2.4.2 from 2011-04-26.

Automatic conversion script
Id: cif_fix_values 2827 2014-09-09 07:05:25Z andrius 

 Adding full bibliography for 4084655--4084660.cif.
;
_cod_original_cell_volume 2159.1(9)
_cod_original_sg_symbol_H-M P-1
_cod_database_code 4084658

loop_
_symmetry_equiv_pos_as_xyz
'x, y, z'
'-x, -y, -z'

loop_
_atom_site_label
_atom_site_type_symbol
_atom_site_fract_x
_atom_site_fract_y
_atom_site_fract_z
_atom_site_U_iso_or_equiv
_atom_site_adp_type
_atom_site_occupancy
_atom_site_symmetry_multiplicity
_atom_site_calc_flag
Si1 Si 0.82000(9) 0.25268(8) 0.25844(6) 0.0216(2) Uani 1 1 d
H1SI H 0.899(3) 0.194(3) 0.202(2) 0.019(9) Uiso 1 1 d
P1 P 1.09846(9) 0.37080(8) 0.23922(7) 0.0292(2) Uani 1 1 d
C1 C 0.8384(3) 0.3957(3) 0.2594(2) 0.0236(8) Uani 1 1 d
C2 C 0.7305(4) 0.4541(3) 0.2732(3) 0.0330(9) Uani 1 1 d
H2A H 0.655(4) 0.425(3) 0.280(3) 0.041(12) Uiso 1 1 d
C3 C 0.7375(4) 0.5597(3) 0.2820(3) 0.0385(10) Uani 1 1 d
H3A H 0.666(4) 0.601(4) 0.292(3) 0.053(14) Uiso 1 1 d
C4 C 0.8529(4) 0.6097(4) 0.2760(3) 0.0406(11) Uani 1 1 d
H4A H 0.860(4) 0.680(4) 0.278(3) 0.052(14) Uiso 1 1 d
C5 C 0.9608(4) 0.5549(3) 0.2613(3) 0.0345(9) Uani 1 1 d
H5A H 1.044(4) 0.588(3) 0.254(3) 0.044(12) Uiso 1 1 d
C6 C 0.9555(3) 0.4480(3) 0.2543(2) 0.0264(8) Uani 1 1 d
C7 C 1.1545(4) 0.3919(3) 0.1343(3) 0.0337(9) Uani 1 1 d
C8 C 1.0684(5) 0.3983(4) 0.0696(3) 0.0443(11) Uani 1 1 d
H8A H 0.979(5) 0.397(4) 0.082(3) 0.071(17) Uiso 1 1 d
C9 C 1.1110(6) 0.3993(4) -0.0140(3) 0.0601(15) Uani 1 1 d
H9A H 1.052(4) 0.408(4) -0.060(3) 0.056(14) Uiso 1 1 d
C10 C 1.2370(6) 0.3945(4) -0.0333(4) 0.0618(15) Uani 1 1 d
H10A H 1.262(5) 0.398(4) -0.098(3) 0.069(15) Uiso 1 1 d
C11 C 1.3205(6) 0.3876(4) 0.0307(4) 0.0584(15) Uani 1 1 d
H11A H 1.403(5) 0.391(4) 0.020(3) 0.066(17) Uiso 1 1 d
C12 C 1.2816(4) 0.3855(4) 0.1132(3) 0.0434(11) Uani 1 1 d
H12A H 1.341(3) 0.382(3) 0.160(2) 0.025(10) Uiso 1 1 d
C13 C 1.2114(3) 0.4500(3) 0.3175(3) 0.0308(9) Uani 1 1 d
C14 C 1.2261(4) 0.4179(4) 0.3949(3) 0.0418(11) Uani 1 1 d
H14A H 1.175(4) 0.361(3) 0.406(2) 0.033(11) Uiso 1 1 d
C15 C 1.3075(5) 0.4719(5) 0.4592(4) 0.0561(14) Uani 1 1 d
H15A H 1.316(5) 0.448(4) 0.512(3) 0.065(16) Uiso 1 1 d
C16 C 1.3755(5) 0.5583(5) 0.4461(4) 0.0580(14) Uani 1 1 d
H16A H 1.433(5) 0.593(4) 0.490(4) 0.076(17) Uiso 1 1 d
C17 C 1.3632(4) 0.5903(4) 0.3695(4) 0.0533(13) Uani 1 1 d
H17A H 1.416(4) 0.651(4) 0.361(3) 0.052(13) Uiso 1 1 d
C18 C 1.2809(4) 0.5372(4) 0.3058(3) 0.0400(11) Uani 1 1 d
H18A H 1.269(4) 0.560(3) 0.255(3) 0.039(12) Uiso 1 1 d
P2 P 0.80888(9) 0.02568(8) 0.31543(6) 0.0277(2) Uani 1 1 d
C19 C 0.8567(3) 0.2384(3) 0.3723(2) 0.0250(8) Uani 1 1 d
C20 C 0.8928(4) 0.3264(3) 0.4347(2) 0.0293(8) Uani 1 1 d
H20A H 0.904(3) 0.390(3) 0.420(2) 0.027(10) Uiso 1 1 d
C21 C 0.9177(4) 0.3231(3) 0.5203(3) 0.0351(9) Uani 1 1 d
H21A H 0.945(3) 0.386(3) 0.560(2) 0.026(10) Uiso 1 1 d
C22 C 0.9039(4) 0.2300(3) 0.5454(2) 0.0361(10) Uani 1 1 d
H22A H 0.918(4) 0.225(3) 0.607(3) 0.043(12) Uiso 1 1 d
C23 C 0.8686(4) 0.1416(3) 0.4856(3) 0.0346(9) Uani 1 1 d
H23A H 0.860(4) 0.077(3) 0.500(3) 0.038(12) Uiso 1 1 d
C24 C 0.8469(3) 0.1431(3) 0.3986(2) 0.0266(8) Uani 1 1 d
C25 C 0.9634(4) -0.0332(3) 0.2987(2) 0.0309(9) Uani 1 1 d
C26 C 1.0758(4) 0.0134(4) 0.3356(3) 0.0396(10) Uani 1 1 d
H26A H 1.078(4) 0.078(3) 0.374(3) 0.035(12) Uiso 1 1 d
C27 C 1.1892(5) -0.0363(5) 0.3160(4) 0.0525(13) Uani 1 1 d
H27A H 1.270(5) -0.003(4) 0.342(3) 0.072(17) Uiso 1 1 d
C28 C 1.1914(5) -0.1312(4) 0.2611(3) 0.0543(14) Uani 1 1 d
H28A H 1.265(5) -0.167(4) 0.247(3) 0.071(17) Uiso 1 1 d
C29 C 1.0797(5) -0.1781(4) 0.2236(3) 0.0482(12) Uani 1 1 d
H29A H 1.078(4) -0.241(4) 0.183(3) 0.042(12) Uiso 1 1 d
C30 C 0.9677(5) -0.1288(4) 0.2415(3) 0.0384(10) Uani 1 1 d
H30A H 0.894(4) -0.158(3) 0.216(3) 0.038(12) Uiso 1 1 d
C31 C 0.7262(4) -0.0576(3) 0.3788(2) 0.0300(9) Uani 1 1 d
C32 C 0.5941(4) -0.0548(4) 0.3826(3) 0.0404(10) Uani 1 1 d
H32A H 0.557(5) -0.004(4) 0.355(3) 0.065(16) Uiso 1 1 d
C33 C 0.5247(5) -0.1155(4) 0.4284(3) 0.0549(14) Uani 1 1 d
H33A H 0.429(5) -0.102(4) 0.431(3) 0.061(15) Uiso 1 1 d
C34 C 0.5844(6) -0.1811(4) 0.4692(3) 0.0574(16) Uani 1 1 d
H34A H 0.548(5) -0.220(4) 0.499(3) 0.059(15) Uiso 1 1 d
C35 C 0.7146(6) -0.1859(4) 0.4663(3) 0.0529(13) Uani 1 1 d
H35A H 0.759(4) -0.233(4) 0.495(3) 0.056(14) Uiso 1 1 d
C36 C 0.7841(5) -0.1243(3) 0.4204(3) 0.0398(10) Uani 1 1 d
H36A H 0.870(4) -0.129(3) 0.415(3) 0.038(12) Uiso 1 1 d
P3 P 0.72013(9) 0.20949(8) 0.06023(6) 0.0265(2) Uani 1 1 d
C37 C 0.6498(3) 0.2146(3) 0.2307(2) 0.0240(8) Uani 1 1 d
C38 C 0.5625(4) 0.2075(3) 0.2962(3) 0.0297(9) Uani 1 1 d
H38A H 0.590(3) 0.224(3) 0.356(3) 0.028(10) Uiso 1 1 d
C39 C 0.4351(4) 0.1846(4) 0.2783(3) 0.0377(10) Uani 1 1 d
H39A H 0.382(4) 0.182(3) 0.322(3) 0.038(12) Uiso 1 1 d
C40 C 0.3913(4) 0.1665(4) 0.1950(3) 0.0388(10) Uani 1 1 d
H40A H 0.302(4) 0.148(3) 0.180(3) 0.043(12) Uiso 1 1 d
C41 C 0.4740(4) 0.1723(3) 0.1280(3) 0.0342(9) Uani 1 1 d
H41A H 0.442(4) 0.155(3) 0.072(3) 0.035(11) Uiso 1 1 d
C42 C 0.6031(3) 0.1964(3) 0.1446(2) 0.0253(8) Uani 1 1 d
C43 C 0.7706(3) 0.0775(3) 0.0236(2) 0.0272(8) Uani 1 1 d
C44 C 0.7455(4) -0.0015(3) 0.0659(3) 0.0330(9) Uani 1 1 d
H44A H 0.693(4) 0.011(3) 0.120(3) 0.044(12) Uiso 1 1 d
C45 C 0.7942(4) -0.0990(4) 0.0355(3) 0.0426(11) Uani 1 1 d
H45A H 0.776(5) -0.145(4) 0.060(3) 0.059(17) Uiso 1 1 d
C46 C 0.8678(4) -0.1171(4) -0.0384(3) 0.0456(12) Uani 1 1 d
H46A H 0.906(5) -0.186(5) -0.058(4) 0.084(18) Uiso 1 1 d
C47 C 0.8938(4) -0.0394(4) -0.0808(3) 0.0448(11) Uani 1 1 d
H47A H 0.942(4) -0.052(4) -0.132(3) 0.051(13) Uiso 1 1 d
C48 C 0.8462(4) 0.0575(4) -0.0503(3) 0.0364(10) Uani 1 1 d
H48A H 0.865(3) 0.109(3) -0.076(3) 0.030(11) Uiso 1 1 d
C49 C 0.6255(3) 0.2225(3) -0.0343(2) 0.0292(9) Uani 1 1 d
C50 C 0.6322(4) 0.3173(4) -0.0580(3) 0.0379(10) Uani 1 1 d
H50A H 0.683(3) 0.372(3) -0.027(2) 0.029(11) Uiso 1 1 d
C51 C 0.5653(5) 0.3317(4) -0.1302(3) 0.0460(12) Uani 1 1 d
H51A H 0.572(4) 0.396(4) -0.140(3) 0.053(14) Uiso 1 1 d
C52 C 0.4936(4) 0.2523(4) -0.1787(3) 0.0461(12) Uani 1 1 d
H52A H 0.450(4) 0.260(4) -0.227(3) 0.051(14) Uiso 1 1 d
C53 C 0.4878(4) 0.1572(4) -0.1567(3) 0.0430(11) Uani 1 1 d
H53A H 0.439(4) 0.101(4) -0.195(3) 0.052(14) Uiso 1 1 d
C54 C 0.5535(4) 0.1422(4) -0.0855(3) 0.0340(9) Uani 1 1 d
H54A H 0.550(4) 0.074(4) -0.072(3) 0.051(14) Uiso 1 1 d

loop_
_atom_site_aniso_label
_atom_site_aniso_U_11
_atom_site_aniso_U_22
_atom_site_aniso_U_33
_atom_site_aniso_U_23
_atom_site_aniso_U_13
_atom_site_aniso_U_12
Si1 0.0232(5) 0.0210(5) 0.0211(5) 0.0057(4) -0.0026(4) -0.0006(4)
P1 0.0279(5) 0.0248(6) 0.0357(6) 0.0086(4) -0.0019(4) -0.0019(4)
C1 0.0274(18) 0.024(2) 0.0187(17) 0.0038(14) -0.0050(15) 0.0005(15)
C2 0.031(2) 0.031(2) 0.038(2) 0.0101(18) 0.0019(19) 0.0034(18)
C3 0.047(3) 0.028(2) 0.043(2) 0.0105(19) 0.002(2) 0.014(2)
C4 0.056(3) 0.020(2) 0.047(3) 0.0100(19) 0.000(2) 0.004(2)
C5 0.040(2) 0.026(2) 0.039(2) 0.0086(18) -0.0039(19) -0.0039(18)
C6 0.0314(19) 0.025(2) 0.0226(18) 0.0058(15) -0.0032(16) 0.0002(16)
C7 0.039(2) 0.021(2) 0.039(2) 0.0019(17) 0.0044(19) 0.0033(17)
C8 0.055(3) 0.041(3) 0.035(2) 0.003(2) -0.002(2) 0.009(2)
C9 0.092(4) 0.054(3) 0.037(3) 0.012(2) 0.000(3) 0.026(3)
C10 0.091(4) 0.055(4) 0.042(3) 0.012(2) 0.023(3) 0.024(3)
C11 0.060(3) 0.055(3) 0.060(3) 0.009(3) 0.030(3) 0.010(3)
C12 0.044(3) 0.039(3) 0.045(3) 0.004(2) 0.008(2) 0.001(2)
C13 0.0222(18) 0.036(2) 0.035(2) 0.0082(18) 0.0003(17) 0.0007(16)
C14 0.034(2) 0.044(3) 0.050(3) 0.018(2) -0.009(2) 0.001(2)
C15 0.051(3) 0.070(4) 0.048(3) 0.013(3) -0.018(2) 0.009(3)
C16 0.040(3) 0.066(4) 0.062(3) 0.001(3) -0.021(3) -0.002(3)
C17 0.035(2) 0.052(3) 0.066(3) 0.001(3) -0.001(2) -0.013(2)
C18 0.035(2) 0.042(3) 0.041(3) 0.007(2) 0.002(2) -0.007(2)
P2 0.0349(5) 0.0228(5) 0.0263(5) 0.0081(4) -0.0050(4) -0.0016(4)
C19 0.0235(18) 0.031(2) 0.0209(17) 0.0053(15) -0.0025(15) 0.0036(15)
C20 0.038(2) 0.022(2) 0.029(2) 0.0084(16) -0.0016(17) 0.0007(17)
C21 0.048(2) 0.029(2) 0.024(2) -0.0014(17) -0.0091(18) -0.0012(19)
C22 0.049(3) 0.042(3) 0.0183(19) 0.0085(17) -0.0055(18) 0.001(2)
C23 0.048(2) 0.030(2) 0.028(2) 0.0115(18) -0.0061(19) 0.0016(19)
C24 0.0278(19) 0.026(2) 0.0260(18) 0.0063(15) -0.0011(16) 0.0009(15)
C25 0.041(2) 0.027(2) 0.0261(19) 0.0093(16) 0.0029(17) 0.0000(17)
C26 0.040(2) 0.037(3) 0.044(3) 0.012(2) -0.002(2) -0.002(2)
C27 0.036(3) 0.067(4) 0.062(3) 0.030(3) 0.005(2) 0.003(3)
C28 0.055(3) 0.061(4) 0.057(3) 0.031(3) 0.026(3) 0.025(3)
C29 0.066(3) 0.041(3) 0.041(3) 0.012(2) 0.017(3) 0.015(3)
C30 0.048(3) 0.034(3) 0.036(2) 0.0142(19) 0.004(2) 0.001(2)
C31 0.036(2) 0.025(2) 0.028(2) 0.0031(16) 0.0006(17) -0.0039(17)
C32 0.041(2) 0.038(3) 0.038(2) 0.001(2) -0.001(2) -0.005(2)
C33 0.047(3) 0.064(4) 0.049(3) 0.004(3) 0.015(2) -0.010(3)
C34 0.081(4) 0.044(3) 0.041(3) 0.004(2) 0.015(3) -0.033(3)
C35 0.076(4) 0.036(3) 0.049(3) 0.018(2) 0.000(3) -0.010(3)
C36 0.049(3) 0.030(3) 0.042(2) 0.0123(19) 0.003(2) 0.001(2)
P3 0.0269(5) 0.0279(6) 0.0253(5) 0.0080(4) -0.0027(4) -0.0028(4)
C37 0.0271(18) 0.0202(19) 0.0243(18) 0.0050(14) -0.0019(15) -0.0012(15)
C38 0.031(2) 0.032(2) 0.026(2) 0.0080(17) -0.0027(17) -0.0019(17)
C39 0.026(2) 0.052(3) 0.037(2) 0.014(2) 0.0044(19) -0.0030(19)
C40 0.022(2) 0.053(3) 0.041(2) 0.012(2) -0.0054(19) -0.0069(19)
C41 0.032(2) 0.043(3) 0.026(2) 0.0065(18) -0.0102(18) -0.0060(18)
C42 0.0282(19) 0.020(2) 0.0267(18) 0.0046(15) -0.0026(16) -0.0003(15)
C43 0.0257(19) 0.030(2) 0.0269(19) 0.0083(16) -0.0039(16) -0.0007(16)
C44 0.036(2) 0.030(2) 0.033(2) 0.0098(17) -0.0035(18) -0.0028(18)
C45 0.048(3) 0.031(3) 0.051(3) 0.013(2) -0.015(2) -0.003(2)
C46 0.040(3) 0.044(3) 0.045(3) -0.007(2) -0.012(2) 0.007(2)
C47 0.042(3) 0.054(3) 0.035(2) 0.000(2) -0.001(2) 0.011(2)
C48 0.037(2) 0.044(3) 0.029(2) 0.013(2) -0.0031(18) -0.002(2)
C49 0.0285(19) 0.035(2) 0.0277(19) 0.0142(17) 0.0033(16) 0.0050(17)
C50 0.042(2) 0.034(3) 0.040(2) 0.013(2) 0.011(2) 0.005(2)
C51 0.055(3) 0.047(3) 0.045(3) 0.027(2) 0.011(2) 0.016(2)
C52 0.042(3) 0.072(4) 0.034(2) 0.028(2) 0.003(2) 0.017(2)
C53 0.037(2) 0.062(3) 0.032(2) 0.013(2) -0.003(2) -0.003(2)
C54 0.036(2) 0.038(3) 0.031(2) 0.0148(19) -0.0047(18) -0.0031(19)

loop_
_atom_type_symbol
_atom_type_description
_atom_type_scat_dispersion_real
_atom_type_scat_dispersion_imag
_atom_type_scat_source
C C 0.0033 0.0016 'International Tables Vol C Tables 4.2.6.8 and 6.1.1.4'
H H 0.0000 0.0000 'International Tables Vol C Tables 4.2.6.8 and 6.1.1.4'
Si Si 0.0817 0.0704 'International Tables Vol C Tables 4.2.6.8 and 6.1.1.4'
P P 0.1023 0.0942 'International Tables Vol C Tables 4.2.6.8 and 6.1.1.4'

loop_
_geom_angle_atom_site_label_1
_geom_angle_atom_site_label_2
_geom_angle_atom_site_label_3
_geom_angle
C37 Si1 C19 110.14(16)
C37 Si1 C1 105.94(16)
C19 Si1 C1 106.69(16)
C37 Si1 H1SI 111.2(14)
C19 Si1 H1SI 109.3(14)
C1 Si1 H1SI 113.5(14)
C7 P1 C13 103.57(18)
C7 P1 C6 101.09(17)
C13 P1 C6 102.69(17)
C2 C1 C6 118.0(4)
C2 C1 Si1 118.2(3)
C6 C1 Si1 123.7(3)
C3 C2 C1 121.7(4)
C3 C2 H2A 117(3)
C1 C2 H2A 121(3)
C2 C3 C4 119.7(4)
C2 C3 H3A 123(3)
C4 C3 H3A 117(3)
C5 C4 C3 120.4(4)
C5 C4 H4A 118(3)
C3 C4 H4A 121(3)
C4 C5 C6 120.6(4)
C4 C5 H5A 122(3)
C6 C5 H5A 117(3)
C5 C6 C1 119.7(3)
C5 C6 P1 122.6(3)
C1 C6 P1 117.7(3)
C12 C7 C8 118.3(4)
C12 C7 P1 120.6(3)
C8 C7 P1 120.3(3)
C7 C8 C9 119.9(5)
C7 C8 H8A 119(3)
C9 C8 H8A 121(3)
C10 C9 C8 120.9(5)
C10 C9 H9A 118(3)
C8 C9 H9A 121(3)
C11 C10 C9 118.6(5)
C11 C10 H10A 125(3)
C9 C10 H10A 116(3)
C10 C11 C12 122.0(5)
C10 C11 H11A 119(3)
C12 C11 H11A 118(3)
C11 C12 C7 120.3(5)
C11 C12 H12A 123(2)
C7 C12 H12A 117(2)
C18 C13 C14 118.6(4)
C18 C13 P1 125.9(3)
C14 C13 P1 115.5(3)
C15 C14 C13 120.9(5)
C15 C14 H14A 119(2)
C13 C14 H14A 120(2)
C16 C15 C14 119.5(5)
C16 C15 H15A 121(3)
C14 C15 H15A 119(3)
C17 C16 C15 120.3(5)
C17 C16 H16A 122(3)
C15 C16 H16A 118(3)
C16 C17 C18 120.1(5)
C16 C17 H17A 118(3)
C18 C17 H17A 122(3)
C17 C18 C13 120.6(5)
C17 C18 H18A 121(3)
C13 C18 H18A 118(3)
C25 P2 C24 101.83(17)
C25 P2 C31 101.44(18)
C24 P2 C31 101.96(17)
C20 C19 C24 117.6(3)
C20 C19 Si1 118.8(3)
C24 C19 Si1 123.6(3)
C21 C20 C19 122.4(4)
C21 C20 H20A 117(2)
C19 C20 H20A 121(2)
C22 C21 C20 119.2(4)
C22 C21 H21A 122(2)
C20 C21 H21A 119(2)
C23 C22 C21 120.0(4)
C23 C22 H22A 118(3)
C21 C22 H22A 122(3)
C22 C23 C24 121.5(4)
C22 C23 H23A 122(3)
C24 C23 H23A 116(3)
C23 C24 C19 119.2(4)
C23 C24 P2 122.9(3)
C19 C24 P2 117.9(3)
C26 C25 C30 118.2(4)
C26 C25 P2 124.5(3)
C30 C25 P2 117.3(3)
C25 C26 C27 120.0(5)
C25 C26 H26A 121(2)
C27 C26 H26A 119(2)
C28 C27 C26 121.0(5)
C28 C27 H27A 119(3)
C26 C27 H27A 120(3)
C27 C28 C29 119.4(5)
C27 C28 H28A 123(3)
C29 C28 H28A 117(3)
C30 C29 C28 119.9(5)
C30 C29 H29A 118(3)
C28 C29 H29A 122(3)
C29 C30 C25 121.5(5)
C29 C30 H30A 121(3)
C25 C30 H30A 118(3)
C36 C31 C32 117.8(4)
C36 C31 P2 124.9(3)
C32 C31 P2 117.3(3)
C33 C32 C31 120.9(5)
C33 C32 H32A 124(3)
C31 C32 H32A 115(3)
C34 C33 C32 120.2(5)
C34 C33 H33A 126(3)
C32 C33 H33A 113(3)
C33 C34 C35 120.3(5)
C33 C34 H34A 126(3)
C35 C34 H34A 114(3)
C34 C35 C36 119.3(5)
C34 C35 H35A 121(3)
C36 C35 H35A 119(3)
C31 C36 C35 121.5(5)
C31 C36 H36A 118(3)
C35 C36 H36A 121(3)
C43 P3 C49 100.34(18)
C43 P3 C42 102.53(17)
C49 P3 C42 105.13(16)
C38 C37 C42 117.6(3)
C38 C37 Si1 120.4(3)
C42 C37 Si1 122.0(3)
C39 C38 C37 121.7(4)
C39 C38 H38A 119(2)
C37 C38 H38A 119(2)
C40 C39 C38 120.2(4)
C40 C39 H39A 120(3)
C38 C39 H39A 119(3)
C39 C40 C41 120.2(4)
C39 C40 H40A 122(2)
C41 C40 H40A 118(2)
C40 C41 C42 120.7(4)
C40 C41 H41A 117(2)
C42 C41 H41A 122(2)
C41 C42 C37 119.6(3)
C41 C42 P3 124.0(3)
C37 C42 P3 116.3(3)
C44 C43 C48 118.1(4)
C44 C43 P3 124.8(3)
C48 C43 P3 117.0(3)
C43 C44 C45 120.8(4)
C43 C44 H44A 120(2)
C45 C44 H44A 120(2)
C46 C45 C44 120.0(5)
C46 C45 H45A 121(4)
C44 C45 H45A 119(4)
C47 C46 C45 119.9(5)
C47 C46 H46A 121(3)
C45 C46 H46A 119(3)
C46 C47 C48 120.2(4)
C46 C47 H47A 120(3)
C48 C47 H47A 120(3)
C47 C48 C43 121.1(4)
C47 C48 H48A 121(3)
C43 C48 H48A 118(3)
C54 C49 C50 118.3(4)
C54 C49 P3 124.0(3)
C50 C49 P3 117.6(3)
C49 C50 C51 120.6(5)
C49 C50 H50A 121(3)
C51 C50 H50A 119(3)
C52 C51 C50 120.2(5)
C52 C51 H51A 124(3)
C50 C51 H51A 115(3)
C51 C52 C53 119.8(5)
C51 C52 H52A 121(3)
C53 C52 H52A 119(3)
C54 C53 C52 120.5(5)
C54 C53 H53A 122(3)
C52 C53 H53A 117(3)
C53 C54 C49 120.7(4)
C53 C54 H54A 119(3)
C49 C54 H54A 120(3)

loop_
_geom_bond_atom_site_label_1
_geom_bond_atom_site_label_2
_geom_bond_distance
Si1 C37 1.873(4)
Si1 C19 1.893(4)
Si1 C1 1.895(4)
Si1 H1SI 1.36(3)
P1 C7 1.834(4)
P1 C13 1.840(4)
P1 C6 1.849(4)
C1 C2 1.397(5)
C1 C6 1.403(5)
C2 C3 1.375(6)
C2 H2A 0.89(4)
C3 C4 1.375(6)
C3 H3A 0.95(5)
C4 C5 1.372(6)
C4 H4A 0.93(5)
C5 C6 1.397(5)
C5 H5A 0.99(4)
C7 C12 1.386(6)
C7 C8 1.388(6)
C8 C9 1.398(7)
C8 H8A 0.96(5)
C9 C10 1.367(8)
C9 H9A 0.99(5)
C10 C11 1.362(8)
C10 H10A 1.06(5)
C11 C12 1.373(7)
C11 H11A 0.88(5)
C12 H12A 0.98(4)
C13 C18 1.388(6)
C13 C14 1.390(6)
C14 C15 1.384(7)
C14 H14A 0.95(4)
C15 C16 1.380(8)
C15 H15A 0.97(5)
C16 C17 1.375(8)
C16 H16A 0.95(6)
C17 C18 1.379(6)
C17 H17A 0.99(5)
C18 H18A 0.93(4)
P2 C25 1.835(4)
P2 C24 1.835(4)
P2 C31 1.837(4)
C19 C20 1.392(5)
C19 C24 1.414(5)
C20 C21 1.389(5)
C20 H20A 0.92(4)
C21 C22 1.378(6)
C21 H21A 0.96(4)
C22 C23 1.373(6)
C22 H22A 1.00(4)
C23 C24 1.397(5)
C23 H23A 0.93(4)
C25 C26 1.382(6)
C25 C30 1.391(6)
C26 C27 1.396(6)
C26 H26A 0.94(4)
C27 C28 1.365(8)
C27 H27A 0.99(5)
C28 C29 1.380(8)
C28 H28A 0.93(5)
C29 C30 1.377(6)
C29 H29A 0.94(4)
C30 H30A 0.91(4)
C31 C36 1.377(6)
C31 C32 1.399(6)
C32 C33 1.382(7)
C32 H32A 0.98(5)
C33 C34 1.365(8)
C33 H33A 1.03(5)
C34 C35 1.381(8)
C34 H34A 0.85(5)
C35 C36 1.392(6)
C35 H35A 0.98(5)
C36 H36A 0.91(4)
P3 C43 1.824(4)
P3 C49 1.842(4)
P3 C42 1.848(4)
C37 C38 1.402(5)
C37 C42 1.414(5)
C38 C39 1.383(5)
C38 H38A 0.96(4)
C39 C40 1.363(6)
C39 H39A 0.89(4)
C40 C41 1.384(6)
C40 H40A 0.98(4)
C41 C42 1.399(5)
C41 H41A 0.92(4)
C43 C44 1.377(5)
C43 C48 1.398(5)
C44 C45 1.398(6)
C44 H44A 1.01(4)
C45 C46 1.384(7)
C45 H45A 0.82(5)
C46 C47 1.364(7)
C46 H46A 1.00(6)
C47 C48 1.387(6)
C47 H47A 0.95(4)
C48 H48A 0.89(4)
C49 C54 1.386(6)
C49 C50 1.387(6)
C50 C51 1.395(7)
C50 H50A 0.93(4)
C51 C52 1.361(7)
C51 H51A 0.90(5)
C52 C53 1.379(7)
C52 H52A 0.92(5)
C53 C54 1.378(6)
C53 H53A 0.97(5)
C54 H54A 0.98(5)

loop_
_geom_torsion_atom_site_label_1
_geom_torsion_atom_site_label_2
_geom_torsion_atom_site_label_3
_geom_torsion_atom_site_label_4
_geom_torsion
C37 Si1 C1 C2 23.3(3)
C19 Si1 C1 C2 -94.1(3)
C37 Si1 C1 C6 -162.2(3)
C19 Si1 C1 C6 80.5(3)
C6 C1 C2 C3 -0.3(6)
Si1 C1 C2 C3 174.5(3)
C1 C2 C3 C4 0.9(7)
C2 C3 C4 C5 0.1(7)
C3 C4 C5 C6 -1.6(7)
C4 C5 C6 C1 2.2(6)
C4 C5 C6 P1 -177.3(3)
C2 C1 C6 C5 -1.2(5)
Si1 C1 C6 C5 -175.7(3)
C2 C1 C6 P1 178.3(3)
Si1 C1 C6 P1 3.8(4)
C7 P1 C6 C5 -62.5(3)
C13 P1 C6 C5 44.3(4)
C7 P1 C6 C1 118.0(3)
C13 P1 C6 C1 -135.2(3)
C13 P1 C7 C12 47.2(4)
C6 P1 C7 C12 153.3(3)
C13 P1 C7 C8 -143.0(3)
C6 P1 C7 C8 -36.9(4)
C12 C7 C8 C9 -0.7(7)
P1 C7 C8 C9 -170.8(4)
C7 C8 C9 C10 -0.2(8)
C8 C9 C10 C11 0.7(8)
C9 C10 C11 C12 -0.1(9)
C10 C11 C12 C7 -0.9(8)
C8 C7 C12 C11 1.3(7)
P1 C7 C12 C11 171.3(4)
C7 P1 C13 C18 25.9(4)
C6 P1 C13 C18 -79.0(4)
C7 P1 C13 C14 -154.2(3)
C6 P1 C13 C14 100.9(3)
C18 C13 C14 C15 0.6(6)
P1 C13 C14 C15 -179.3(4)
C13 C14 C15 C16 -0.6(7)
C14 C15 C16 C17 -0.3(8)
C15 C16 C17 C18 1.2(8)
C16 C17 C18 C13 -1.1(7)
C14 C13 C18 C17 0.3(6)
P1 C13 C18 C17 -179.9(3)
C37 Si1 C19 C20 -116.5(3)
C1 Si1 C19 C20 -1.9(3)
C37 Si1 C19 C24 62.2(3)
C1 Si1 C19 C24 176.7(3)
C24 C19 C20 C21 -0.6(5)
Si1 C19 C20 C21 178.1(3)
C19 C20 C21 C22 -1.4(6)
C20 C21 C22 C23 1.4(6)
C21 C22 C23 C24 0.6(6)
C22 C23 C24 C19 -2.6(6)
C22 C23 C24 P2 176.2(3)
C20 C19 C24 C23 2.6(5)
Si1 C19 C24 C23 -176.1(3)
C20 C19 C24 P2 -176.3(3)
Si1 C19 C24 P2 5.0(4)
C25 P2 C24 C23 -74.7(3)
C31 P2 C24 C23 29.9(4)
C25 P2 C24 C19 104.1(3)
C31 P2 C24 C19 -151.3(3)
C24 P2 C25 C26 -6.8(4)
C31 P2 C25 C26 -111.8(4)
C24 P2 C25 C30 176.7(3)
C31 P2 C25 C30 71.7(3)
C30 C25 C26 C27 -1.0(6)
P2 C25 C26 C27 -177.4(3)
C25 C26 C27 C28 -0.4(7)
C26 C27 C28 C29 0.7(7)
C27 C28 C29 C30 0.4(7)
C28 C29 C30 C25 -1.9(7)
C26 C25 C30 C29 2.1(6)
P2 C25 C30 C29 178.9(3)
C25 P2 C31 C36 15.9(4)
C24 P2 C31 C36 -88.9(4)
C25 P2 C31 C32 -162.1(3)
C24 P2 C31 C32 93.0(3)
C36 C31 C32 C33 1.4(6)
P2 C31 C32 C33 179.6(4)
C31 C32 C33 C34 -1.4(7)
C32 C33 C34 C35 1.2(8)
C33 C34 C35 C36 -0.9(8)
C32 C31 C36 C35 -1.1(6)
P2 C31 C36 C35 -179.2(4)
C34 C35 C36 C31 0.9(7)
C19 Si1 C37 C38 16.7(4)
C1 Si1 C37 C38 -98.3(3)
C19 Si1 C37 C42 -166.1(3)
C1 Si1 C37 C42 78.9(3)
C42 C37 C38 C39 -0.6(6)
Si1 C37 C38 C39 176.7(3)
C37 C38 C39 C40 1.0(7)
C38 C39 C40 C41 -0.8(7)
C39 C40 C41 C42 0.2(7)
C40 C41 C42 C37 0.3(6)
C40 C41 C42 P3 -178.2(3)
C38 C37 C42 C41 0.0(5)
Si1 C37 C42 C41 -177.3(3)
C38 C37 C42 P3 178.5(3)
Si1 C37 C42 P3 1.3(4)
C43 P3 C42 C41 -88.5(4)
C49 P3 C42 C41 16.0(4)
C43 P3 C42 C37 93.0(3)
C49 P3 C42 C37 -162.5(3)
C49 P3 C43 C44 -121.4(4)
C42 P3 C43 C44 -13.2(4)
C49 P3 C43 C48 62.3(3)
C42 P3 C43 C48 170.5(3)
C48 C43 C44 C45 -0.1(6)
P3 C43 C44 C45 -176.4(3)
C43 C44 C45 C46 -0.5(7)
C44 C45 C46 C47 0.7(7)
C45 C46 C47 C48 -0.2(7)
C46 C47 C48 C43 -0.4(7)
C44 C43 C48 C47 0.6(6)
P3 C43 C48 C47 177.1(3)
C43 P3 C49 C54 34.2(3)
C42 P3 C49 C54 -71.9(3)
C43 P3 C49 C50 -142.3(3)
C42 P3 C49 C50 111.5(3)
C54 C49 C50 C51 1.8(6)
P3 C49 C50 C51 178.5(3)
C49 C50 C51 C52 -0.8(6)
C50 C51 C52 C53 -0.3(6)
C51 C52 C53 C54 0.4(6)
C52 C53 C54 C49 0.7(6)
C50 C49 C54 C53 -1.7(6)
P3 C49 C54 C53 -178.2(3)
